data_7058751
loop_
_publ_author_name
'Tella, Adedibu C.'
'Oladipo, Adetola C.'
'Adimula, Vincent O.'
'Ameen, Olanrewaju A.'
'Bourne, Susan A.'
'Ogunlaja, Adeniyi S.'

_publ_section_title
;
 Synthesis and crystal structures of a copper(ii) dinuclear complex and
 zinc(ii) coordination polymers as materials for efficient oxidative
 desulfurization of dibenzothiophene
;
_journal_issue 36
_journal_name_full 'New Journal of Chemistry'
_journal_page_first 14343
_journal_paper_doi 10.1039/C9NJ01456J
_journal_volume 43
_journal_year 2019
_chemical_formula_sum 'C19 H22.1 N2 O4.2 S Zn'
_chemical_formula_weight 443.12
_space_group_crystal_system monoclinic
_space_group_IT_number 15
_space_group_name_Hall '-C 2yc'
_space_group_name_H-M_alt 'C 1 2/c 1'
_symmetry_space_group_name_Hall '-C 2yc'
_symmetry_space_group_name_H-M 'C 1 2/c 1'
_atom_sites_solution_hydrogens geom
_audit_creation_method SHELXL-2017/1
_audit_update_record
;
2017-07-21 deposited with the CCDC.    2019-08-12 downloaded from the CCDC.
;
_cell_angle_alpha 90
_cell_angle_beta 107.432(2)
_cell_angle_gamma 90
_cell_formula_units_Z 8
_cell_length_a 18.8659(13)
_cell_length_b 13.3682(9)
_cell_length_c 17.1126(12)
_cell_measurement_reflns_used 9977
_cell_measurement_temperature 300(2)
_cell_measurement_theta_max 45.76
_cell_measurement_theta_min 4.9
_cell_volume 4117.6(5)
_computing_structure_refinement 'SHELXL-2017/1 (Sheldrick, 2017)'
_diffrn_ambient_temperature 300(2)
_diffrn_measured_fraction_theta_full 0.999
_diffrn_measured_fraction_theta_max 0.998
_diffrn_measurement_device_type 'Bruker Kappa Apex II'
_diffrn_radiation_type MoK\a
_diffrn_radiation_wavelength 0.71073
_diffrn_reflns_av_R_equivalents 0.0363
_diffrn_reflns_av_unetI/netI 0.0198
_diffrn_reflns_Laue_measured_fraction_full 0.999
_diffrn_reflns_Laue_measured_fraction_max 0.998
_diffrn_reflns_limit_h_max 25
_diffrn_reflns_limit_h_min -25
_diffrn_reflns_limit_k_max 17
_diffrn_reflns_limit_k_min -17
_diffrn_reflns_limit_l_max 22
_diffrn_reflns_limit_l_min -22
_diffrn_reflns_number 42817
_diffrn_reflns_point_group_measured_fraction_full 0.999
_diffrn_reflns_point_group_measured_fraction_max 0.998
_diffrn_reflns_theta_full 25.242
_diffrn_reflns_theta_max 28.364
_diffrn_reflns_theta_min 1.898
_exptl_absorpt_coefficient_mu 1.321
_exptl_absorpt_correction_T_max 0.853
_exptl_absorpt_correction_T_min 0.760
_exptl_absorpt_correction_type multi-scan
_exptl_absorpt_process_details SADABS
_exptl_crystal_colour 'pale yellow'
_exptl_crystal_density_diffrn 1.430
_exptl_crystal_description block
_exptl_crystal_F_000 1838
_exptl_crystal_size_max 0.20
_exptl_crystal_size_mid 0.19
_exptl_crystal_size_min 0.12
_refine_diff_density_max 1.053
_refine_diff_density_min -0.718
_refine_diff_density_rms 0.092
_refine_ls_extinction_method none
_refine_ls_goodness_of_fit_ref 1.061
_refine_ls_hydrogen_treatment constr
_refine_ls_matrix_type full
_refine_ls_number_parameters 264
_refine_ls_number_reflns 5153
_refine_ls_number_restraints 0
_refine_ls_restrained_S_all 1.061
_refine_ls_R_factor_all 0.0933
_refine_ls_R_factor_gt 0.0702
_refine_ls_shift/su_max 0.001
_refine_ls_shift/su_mean 0.000
_refine_ls_structure_factor_coef Fsqd
_refine_ls_weighting_details 'w=1/[\s^2^(Fo^2^)+(0.1476P)^2^+5.2230P] where P=(Fo^2^+2Fc^2^)/3'
_refine_ls_weighting_scheme calc
_refine_ls_wR_factor_gt 0.2182
_refine_ls_wR_factor_ref 0.2455
_reflns_Friedel_coverage 0.000
_reflns_number_gt 3616
_reflns_number_total 5153
_reflns_threshold_expression 'I > 2\s(I)'
_cod_data_source_file c9nj01456j2.cif
_cod_data_source_block tella_a1
_cod_depositor_comments 'Adding full bibliography for 7058751--7058752.cif.'
_cod_original_formula_sum 'C19 H22.10 N2 O4.20 S Zn'
_cod_database_code 7058751
_shelx_shelxl_version_number 2017/1
_shelx_space_group_comment
;
The symmetry employed for this shelxl refinement is uniquely defined
by the following loop, which should always be used as a source of
symmetry information in preference to the above space-group names.
They are only intended as comments.
;

loop_
_space_group_symop_operation_xyz
'x, y, z'
'-x, y, -z+1/2'
'x+1/2, y+1/2, z'
'-x+1/2, y+1/2, -z+1/2'
'-x, -y, -z'
'x, -y, z-1/2'
'-x+1/2, -y+1/2, -z'
'x+1/2, -y+1/2, z-1/2'

loop_
_atom_site_label
_atom_site_type_symbol
_atom_site_fract_x
_atom_site_fract_y
_atom_site_fract_z
_atom_site_U_iso_or_equiv
_atom_site_adp_type
_atom_site_occupancy
_atom_site_site_symmetry_order
_atom_site_calc_flag
_atom_site_refinement_flags_posn
_atom_site_refinement_flags_adp
_atom_site_refinement_flags_occupancy
_atom_site_disorder_assembly
_atom_site_disorder_group
Zn1 Zn 0.29456(3) 0.18520(4) 0.22951(3) 0.0646(2) Uani 1 1 d . . . . .
N1A N 0.26416(17) 0.1400(2) 0.3294(2) 0.0546(7) Uani 1 1 d . . . . .
C2A C 0.2246(3) 0.2014(3) 0.3620(3) 0.0673(11) Uani 1 1 d . . . . .
H2A H 0.217111 0.266834 0.342962 0.081 Uiso 1 1 calc R U . . .
C3A C 0.1945(3) 0.1723(3) 0.4224(3) 0.0696(11) Uani 1 1 d . . . . .
H3A H 0.167593 0.217698 0.443405 0.084 Uiso 1 1 calc R U . . .
C4A C 0.2042(2) 0.0766(3) 0.4513(2) 0.0612(9) Uani 1 1 d . . . . .
C5A C 0.2469(2) 0.0138(3) 0.4189(3) 0.0676(10) Uani 1 1 d . . . . .
H5A H 0.256472 -0.051356 0.438265 0.081 Uiso 1 1 calc R U . . .
C6A C 0.2747(2) 0.0474(3) 0.3586(3) 0.0594(9) Uani 1 1 d . . . . .
H6A H 0.302285 0.003531 0.337120 0.071 Uiso 1 1 calc R U . . .
C7A C 0.1671(3) 0.0396(4) 0.5124(3) 0.0794(13) Uani 1 1 d . . . . .
H7A1 H 0.144675 0.095718 0.532127 0.095 Uiso 1 1 calc R U . . .
H7A2 H 0.204161 0.010405 0.558826 0.095 Uiso 1 1 calc R U . . .
C8A C 0.1077(3) -0.0379(5) 0.4749(3) 0.0888(16) Uani 1 1 d . . . . .
H8A1 H 0.131791 -0.097652 0.463159 0.107 Uiso 1 1 calc R U . . .
H8A2 H 0.083114 -0.055691 0.515341 0.107 Uiso 1 1 calc R U . . .
C9A C 0.0501(3) -0.0064(4) 0.3986(3) 0.0808(13) Uani 1 1 d . . . . .
H9A1 H 0.074932 0.012672 0.358810 0.097 Uiso 1 1 calc R U . . .
H9A2 H 0.025698 0.052940 0.410859 0.097 Uiso 1 1 calc R U . . .
C10A C -0.0093(3) -0.0825(3) 0.3591(3) 0.0691(10) Uani 1 1 d . . . . .
C11A C -0.0794(3) -0.0509(4) 0.3206(3) 0.0725(11) Uani 1 1 d . . . . .
H11A H -0.091146 0.016736 0.319366 0.087 Uiso 1 1 calc R U . . .
C12A C -0.1323(3) -0.1191(3) 0.2839(3) 0.0701(11) Uani 1 1 d . . . . .
H12A H -0.179969 -0.095839 0.257719 0.084 Uiso 1 1 calc R U . . .
N13A N -0.12000(18) -0.2179(3) 0.2829(2) 0.0608(8) Uani 1 1 d . . . . .
C14A C -0.0517(3) -0.2501(4) 0.3216(3) 0.0751(12) Uani 1 1 d . . . . .
H14A H -0.041639 -0.318233 0.322303 0.090 Uiso 1 1 calc R U . . .
C15A C 0.0048(3) -0.1847(4) 0.3610(4) 0.0803(14) Uani 1 1 d . . . . .
H15A H 0.051774 -0.209027 0.388580 0.096 Uiso 1 1 calc R U . . .
O1B O 0.2189(2) 0.2918(4) 0.1751(3) 0.1079(15) Uani 1 1 d . . . . .
C2B C 0.1585(3) 0.2516(4) 0.1473(3) 0.0730(11) Uani 1 1 d . . . . .
O3B O 0.1474(4) 0.1631(4) 0.1558(4) 0.145(2) Uani 1 1 d . . . . .
C4B C 0.0942(3) 0.3183(5) 0.1007(5) 0.105(2) Uani 1 1 d . . . . .
H4B1 H 0.098181 0.380542 0.130868 0.126 Uiso 1 1 calc R U . . .
H4B2 H 0.101530 0.334404 0.048365 0.126 Uiso 1 1 calc R U . . .
C5B C 0.0175(3) 0.2821(5) 0.0841(4) 0.0971(16) Uani 1 1 d . . . . .
H5B1 H 0.007975 0.271557 0.136192 0.117 Uiso 1 1 calc R U . . .
H5B2 H 0.013658 0.217577 0.057257 0.117 Uiso 1 1 calc R U . . .
S6B S -0.05153(8) 0.35885(13) 0.02470(12) 0.0997(5) Uani 1 1 d . . . . .
C7B C -0.0639(4) 0.4687(7) 0.0780(8) 0.156(4) Uani 1 1 d . . . . .
H7B1 H -0.015202 0.490563 0.111234 0.187 Uiso 1 1 calc R U . . .
H7B2 H -0.083378 0.520447 0.037520 0.187 Uiso 1 1 calc R U . . .
C8B C -0.1077(4) 0.4644(7) 0.1265(5) 0.128(3) Uani 1 1 d . . . . .
H8B1 H -0.082287 0.422070 0.172373 0.153 Uiso 1 1 calc R U . . .
H8B2 H -0.151967 0.428340 0.096030 0.153 Uiso 1 1 calc R U . . .
C9B C -0.1340(3) 0.5538(6) 0.1623(6) 0.111(3) Uani 1 1 d . . . . .
O10B O -0.1420(5) 0.6331(6) 0.1094(6) 0.117(4) Uani 0.588(16) 1 d . . P A 1
O11B O -0.1606(6) 0.5526(7) 0.2110(7) 0.103(4) Uani 0.588(16) 1 d . . P A 1
O10C O -0.1827(6) 0.6042(13) 0.1527(9) 0.118(7) Uani 0.412(16) 1 d . . P A 2
O11C O -0.1003(11) 0.5344(8) 0.2535(8) 0.118(6) Uani 0.412(16) 1 d . . P A 2
O1W O -0.250000 0.750000 0.000000 0.126(5) Uiso 0.4 2 d S . P . .

loop_
_atom_site_aniso_label
_atom_site_aniso_U_11
_atom_site_aniso_U_22
_atom_site_aniso_U_33
_atom_site_aniso_U_23
_atom_site_aniso_U_13
_atom_site_aniso_U_12
Zn1 0.0593(3) 0.0729(4) 0.0646(3) -0.0010(2) 0.0228(2) -0.0092(2)
N1A 0.0499(15) 0.0505(16) 0.0643(18) -0.0029(14) 0.0184(13) -0.0017(12)
C2A 0.079(3) 0.054(2) 0.079(3) -0.0004(18) 0.038(2) 0.0016(18)
C3A 0.078(3) 0.067(2) 0.072(3) -0.014(2) 0.037(2) -0.002(2)
C4A 0.0518(19) 0.075(2) 0.0539(19) -0.0054(18) 0.0110(15) -0.0137(17)
C5A 0.066(2) 0.065(2) 0.073(2) 0.012(2) 0.021(2) -0.0006(19)
C6A 0.0521(19) 0.060(2) 0.066(2) 0.0024(17) 0.0177(17) 0.0080(16)
C7A 0.079(3) 0.106(4) 0.055(2) -0.005(2) 0.022(2) -0.022(3)
C8A 0.080(3) 0.122(4) 0.066(3) 0.003(3) 0.024(2) -0.038(3)
C9A 0.070(3) 0.079(3) 0.094(3) -0.004(3) 0.025(3) -0.006(2)
C10A 0.077(3) 0.069(2) 0.070(2) -0.001(2) 0.034(2) -0.009(2)
C11A 0.074(3) 0.062(2) 0.082(3) 0.005(2) 0.025(2) 0.001(2)
C12A 0.066(2) 0.067(2) 0.079(3) 0.007(2) 0.024(2) 0.0016(19)
N13A 0.0542(17) 0.0631(18) 0.0668(19) 0.0062(16) 0.0208(15) -0.0037(14)
C14A 0.065(3) 0.069(3) 0.088(3) 0.009(2) 0.018(2) 0.005(2)
C15A 0.052(2) 0.097(4) 0.086(3) 0.001(3) 0.013(2) 0.009(2)
O1B 0.074(2) 0.112(3) 0.116(3) 0.044(3) -0.004(2) -0.027(2)
C2B 0.078(3) 0.066(3) 0.071(3) 0.001(2) 0.017(2) -0.009(2)
O3B 0.192(6) 0.077(3) 0.128(4) 0.009(3) -0.012(4) -0.037(3)
C4B 0.072(3) 0.122(5) 0.112(5) 0.035(4) 0.014(3) -0.017(3)
C5B 0.083(4) 0.096(4) 0.116(4) -0.005(4) 0.034(3) -0.014(3)
S6B 0.0731(8) 0.0938(10) 0.1371(13) -0.0226(9) 0.0391(8) 0.0067(7)
C7B 0.092(4) 0.117(6) 0.265(12) -0.077(7) 0.062(6) -0.023(4)
C8B 0.091(4) 0.169(7) 0.130(5) -0.075(5) 0.044(4) 0.000(4)
C9B 0.067(3) 0.115(5) 0.157(7) -0.064(5) 0.044(4) -0.018(3)
O10B 0.142(8) 0.077(5) 0.154(8) 0.003(5) 0.078(6) 0.000(4)
O11B 0.116(8) 0.097(6) 0.119(8) -0.023(6) 0.068(8) -0.008(5)
O10C 0.083(7) 0.164(13) 0.100(10) -0.047(10) 0.015(6) 0.030(8)
O11C 0.170(16) 0.086(7) 0.106(9) -0.003(6) 0.054(9) 0.040(8)

loop_
_atom_type_symbol
_atom_type_description
_atom_type_scat_dispersion_real
_atom_type_scat_dispersion_imag
_atom_type_scat_source
C C 0.0033 0.0016 'International Tables Vol C Tables 4.2.6.8 and 6.1.1.4'
H H 0.0000 0.0000 'International Tables Vol C Tables 4.2.6.8 and 6.1.1.4'
N N 0.0061 0.0033 'International Tables Vol C Tables 4.2.6.8 and 6.1.1.4'
O O 0.0106 0.0060 'International Tables Vol C Tables 4.2.6.8 and 6.1.1.4'
S S 0.1246 0.1234 'International Tables Vol C Tables 4.2.6.8 and 6.1.1.4'
Zn Zn 0.2839 1.4301 'International Tables Vol C Tables 4.2.6.8 and 6.1.1.4'

loop_
_geom_angle_atom_site_label_1
_geom_angle_atom_site_label_2
_geom_angle_atom_site_label_3
_geom_angle
_geom_angle_site_symmetry_1
_geom_angle_site_symmetry_3
O10C Zn1 O1B 111.4(5) 3_545 .
O11B Zn1 O1B 144.0(4) 3_545 .
O10C Zn1 N1A 127.0(7) 3_545 .
O11B Zn1 N1A 96.1(3) 3_545 .
O1B Zn1 N1A 104.76(17) . .
O11B Zn1 N13A 108.1(3) 3_545 3
O1B Zn1 N13A 96.38(16) . 3
N1A Zn1 N13A 101.10(13) . 3
C6A N1A C2A 117.0(4) . .
C6A N1A Zn1 122.7(3) . .
C2A N1A Zn1 119.9(3) . .
N1A C2A C3A 123.2(4) . .
C4A C3A C2A 119.7(4) . .
C3A C4A C5A 117.0(4) . .
C3A C4A C7A 121.3(4) . .
C5A C4A C7A 121.6(4) . .
C6A C5A C4A 120.1(4) . .
N1A C6A C5A 122.9(4) . .
C4A C7A C8A 111.7(4) . .
C9A C8A C7A 115.4(5) . .
C8A C9A C10A 116.7(5) . .
C11A C10A C15A 118.0(4) . .
C11A C10A C9A 119.4(4) . .
C15A C10A C9A 122.6(5) . .
C10A C11A C12A 119.4(4) . .
N13A C12A C11A 124.1(4) . .
C14A N13A C12A 117.2(4) . .
C14A N13A Zn1 122.0(3) . 3_445
C12A N13A Zn1 120.7(3) . 3_445
N13A C14A C15A 121.7(5) . .
C14A C15A C10A 119.6(4) . .
C2B O1B Zn1 108.3(4) . .
O3B C2B O1B 123.8(6) . .
O3B C2B C4B 119.5(5) . .
O1B C2B C4B 116.7(5) . .
C5B C4B C2B 119.4(5) . .
C4B C5B S6B 116.2(5) . .
C5B S6B C7B 112.3(5) . .
C8B C7B S6B 118.9(7) . .
C7B C8B C9B 124.3(9) . .
O11B C9B O10B 122.0(9) . .
O11B C9B C8B 125.8(10) . .
O10C C9B C8B 141.9(9) . .
O10B C9B C8B 109.3(8) . .
O10C C9B O11C 109.1(12) . .
C8B C9B O11C 101.3(8) . .
C9B O11B Zn1 114.4(9) . 3_455
C9B O10C Zn1 127.4(11) . 3_455

loop_
_geom_bond_atom_site_label_1
_geom_bond_atom_site_label_2
_geom_bond_distance
_geom_bond_site_symmetry_2
Zn1 O10C 1.849(11) 3_545
Zn1 O11B 2.030(9) 3_545
Zn1 O1B 2.035(4) .
Zn1 N1A 2.050(3) .
Zn1 N13A 2.056(4) 3
N1A C6A 1.328(5) .
N1A C2A 1.338(5) .
C2A C3A 1.376(6) .
C3A C4A 1.363(6) .
C4A C5A 1.388(6) .
C4A C7A 1.506(6) .
C5A C6A 1.367(6) .
C7A C8A 1.520(7) .
C8A C9A 1.488(7) .
C9A C10A 1.514(7) .
C10A C11A 1.356(7) .
C10A C15A 1.390(7) .
C11A C12A 1.359(7) .
C12A N13A 1.342(6) .
N13A C14A 1.331(6) .
C14A C15A 1.387(7) .
O1B C2B 1.220(6) .
C2B O3B 1.217(7) .
C2B C4B 1.526(8) .
C4B C5B 1.471(8) .
C5B S6B 1.729(7) .
S6B C7B 1.781(8) .
C7B C8B 1.336(12) .
C8B C9B 1.494(9) .
C9B O11B 1.093(10) .
C9B O10C 1.111(14) .
C9B O10B 1.373(12) .
C9B O11C 1.521(16) .
